data_2202523
loop_
_publ_author_name
'Xue-Mei Li'
'Hua-You Hu'
'Jian-Hua Xu'
'Shu-Sheng Zhang'
'Hoong-Kun Fun'

_publ_section_title 2a,5a-Dichloro-4-methyl-1-methylene-2-phenyl-2a,5a-dihydrocyclobuta[<i>c</i>]pyrrole-3,5-dione
_journal_issue 11
_journal_name_full 'Acta Crystallographica Section E'
_journal_page_first o1822
_journal_page_last o1823
_journal_paper_doi 10.1107/S1600536803024103
_journal_volume 59
_journal_year 2003
_chemical_formula_iupac 'C14 H11 Cl2 N O2'
_chemical_formula_moiety 'C14 H11 Cl2 N O2'
_chemical_formula_sum 'C14 H11 Cl2 N O2'
_chemical_formula_weight 296.14
_chemical_melting_point 407.5(5)
_chemical_name_systematic
;2a,5a-Dichloro-4-methyl-1-methylene-2-phenyl-2a,5a-dihydrocyclobuta[c]pyrrole-
3,5-dione
;
_space_group_IT_number 15
_symmetry_cell_setting monoclinic
_symmetry_space_group_name_Hall '-C 2yc'
_symmetry_space_group_name_H-M 'C 1 2/c 1'
_atom_sites_solution_hydrogens geom
_atom_sites_solution_primary direct
_atom_sites_solution_secondary difmap
_audit_creation_method SHELXL-97
_cell_angle_alpha 90.00
_cell_angle_beta 106.1670(10)
_cell_angle_gamma 90.00
_cell_formula_units_Z 8
_cell_length_a 14.8302(11)
_cell_length_b 7.3973(5)
_cell_length_c 25.3885(18)
_cell_measurement_reflns_used 3429
_cell_measurement_temperature 293(2)
_cell_measurement_theta_max 28.10
_cell_measurement_theta_min 2.88
_cell_volume 2675.1(3)
_computing_cell_refinement 'SAINT (Siemens, 1996)'
_computing_data_collection 'SMART (Siemens, 1996)'
_computing_data_reduction SAINT
_computing_molecular_graphics SHELXTL
_computing_publication_material
;
SHELXTL, PARST (Nardelli, 1995) and PLATON (Spek, 1990)
;
_computing_structure_refinement SHELXTL
_computing_structure_solution 'SHELXTL (Sheldrick, 1997)'
_diffrn_ambient_temperature 293(2)
_diffrn_detector_area_resol_mean 8.33
_diffrn_measured_fraction_theta_full 0.993
_diffrn_measured_fraction_theta_max 0.993
_diffrn_measurement_device_type 'Siemens SMART CCD area-detector'
_diffrn_measurement_method \w
_diffrn_radiation_monochromator graphite
_diffrn_radiation_source 'fine-focus sealed tube'
_diffrn_radiation_type MoK\a
_diffrn_radiation_wavelength 0.71073
_diffrn_reflns_av_R_equivalents 0.0280
_diffrn_reflns_av_sigmaI/netI 0.0378
_diffrn_reflns_limit_h_max 19
_diffrn_reflns_limit_h_min -18
_diffrn_reflns_limit_k_max 9
_diffrn_reflns_limit_k_min -6
_diffrn_reflns_limit_l_max 33
_diffrn_reflns_limit_l_min -33
_diffrn_reflns_number 8171
_diffrn_reflns_theta_full 28.33
_diffrn_reflns_theta_max 28.33
_diffrn_reflns_theta_min 2.86
_diffrn_standards_decay_% 0
_diffrn_standards_number 0
_exptl_absorpt_coefficient_mu 0.481
_exptl_absorpt_correction_T_max 0.9270
_exptl_absorpt_correction_T_min 0.8020
_exptl_absorpt_correction_type multi-scan
_exptl_absorpt_process_details '(SADABS; Sheldrick, 1996)'
_exptl_crystal_colour colourless
_exptl_crystal_density_diffrn 1.471
_exptl_crystal_density_method 'not measured'
_exptl_crystal_description plate
_exptl_crystal_F_000 1216
_exptl_crystal_size_max 0.48
_exptl_crystal_size_mid 0.20
_exptl_crystal_size_min 0.16
_refine_diff_density_max 0.309
_refine_diff_density_min -0.270
_refine_ls_extinction_method none
_refine_ls_goodness_of_fit_ref 1.204
_refine_ls_hydrogen_treatment mixed
_refine_ls_matrix_type full
_refine_ls_number_parameters 205
_refine_ls_number_reflns 3302
_refine_ls_number_restraints 0
_refine_ls_restrained_S_all 1.204
_refine_ls_R_factor_all 0.0809
_refine_ls_R_factor_gt 0.0633
_refine_ls_shift/su_max 0.001
_refine_ls_shift/su_mean 0.000
_refine_ls_structure_factor_coef Fsqd
_refine_ls_weighting_details 'calc w = 1/[\s^2^(Fo^2^)+(0.0479P)^2^+3.9853P] where P = (Fo^2^+2Fc^2^)/3'
_refine_ls_weighting_scheme calc
_refine_ls_wR_factor_gt 0.1317
_refine_ls_wR_factor_ref 0.1379
_reflns_number_gt 2656
_reflns_number_total 3302
_reflns_threshold_expression I>2\s(I)
_cod_data_source_file ci6293.cif
_cod_data_source_block I
_cod_depositor_comments
;
The following automatic conversions were performed:
'_symmetry_cell_setting' value 'Monoclinic' changed to 'monoclinic'
according to '/home/saulius/struct/CIF-dictionaries/cif_core.dic'
dictionary named 'cif_core.dic' version 2.4.1 from 2010-06-29.

Automatic conversion script
Id: cif_fix_enum 1527 2010-12-29 10:47:43Z saulius 

The following automatic conversions were performed:

'_chemical_melting_point' value '407-408 K' was changed to '407.5(5)'
- the average value was taken and precision was estimated.

Automatic conversion script
Id: cif_fix_values 1646 2011-03-28 12:23:43Z adriana 

The following automatic conversions were performed:

'_chemical_melting_point' value '407-408 K' was changed to '407.5(5)'
- the average value was taken and precision was
estimated.

'_symmetry_cell_setting' value 'Monoclinic' changed to
'monoclinic' according to
/home/saulius/struct/CIF-dictionaries/cif_core.dic dictionary named
'cif_core.dic' version 2.4.1 from 2010-06-29.

Automatic conversion script
Id: cif_fix_values 1715 2011-07-08 13:25:40Z adriana 
;
_cod_original_sg_symbol_H-M 'C 2/c'
_cod_database_code 2202523
_cod_database_fobs_code 2202523

loop_
_symmetry_equiv_pos_as_xyz
'x, y, z'
'-x, y, -z+1/2'
'x+1/2, y+1/2, z'
'-x+1/2, y+1/2, -z+1/2'
'-x, -y, -z'
'x, -y, z-1/2'
'-x+1/2, -y+1/2, -z'
'x+1/2, -y+1/2, z-1/2'

loop_
_atom_site_label
_atom_site_fract_x
_atom_site_fract_y
_atom_site_fract_z
_atom_site_U_iso_or_equiv
_atom_site_adp_type
_atom_site_calc_flag
_atom_site_refinement_flags
_atom_site_occupancy
_atom_site_disorder_assembly
_atom_site_disorder_group
_atom_site_type_symbol
Cl1 -0.01248(4) 0.95649(9) 0.07205(3) 0.0386(2) Uani d . 1 . . Cl
Cl2 0.10127(6) 0.92538(11) 0.20482(3) 0.0495(2) Uani d . 1 . . Cl
O1 0.09626(15) 0.6853(3) 0.01726(8) 0.0524(6) Uani d . 1 . . O
O2 0.27917(15) 0.7240(3) 0.19346(9) 0.0571(6) Uani d . 1 . . O
N1 0.20372(15) 0.6917(3) 0.10169(10) 0.0355(5) Uani d . 1 . . N
C1 0.11558(18) 0.7078(4) 0.06601(11) 0.0333(6) Uani d . 1 . . C
C2 0.04696(17) 0.7578(3) 0.09887(10) 0.0277(5) Uani d . 1 . . C
C3 0.10893(18) 0.7510(4) 0.15935(10) 0.0314(6) Uani d . 1 . . C
C4 0.20898(19) 0.7243(4) 0.15627(12) 0.0368(6) Uani d . 1 . . C
C5 0.2864(2) 0.6441(4) 0.08401(15) 0.0481(8) Uani d . 1 . . C
H5A 0.2889 0.7187 0.0535 0.072 Uiso calc R 1 . . H
H5B 0.2827 0.5194 0.0732 0.072 Uiso calc R 1 . . H
H5C 0.3420 0.6631 0.1137 0.072 Uiso calc R 1 . . H
C6 0.06019(18) 0.5739(4) 0.16548(11) 0.0338(6) Uani d . 1 . . C
C7 -0.01225(19) 0.5920(4) 0.10977(11) 0.0314(6) Uani d . 1 . . C
C8 -0.11163(18) 0.6327(3) 0.11099(11) 0.0303(5) Uani d . 1 . . C
C9 -0.1848(2) 0.6099(4) 0.06379(12) 0.0390(7) Uani d . 1 . . C
C10 -0.2768(2) 0.6453(5) 0.06369(14) 0.0457(8) Uani d . 1 . . C
C11 -0.2962(2) 0.7040(4) 0.11067(14) 0.0452(7) Uani d . 1 . . C
C12 -0.2244(2) 0.7273(5) 0.15780(14) 0.0456(7) Uani d . 1 . . C
C13 -0.1328(2) 0.6916(4) 0.15785(12) 0.0405(7) Uani d . 1 . . C
C14 0.0794(3) 0.4499(5) 0.20380(15) 0.0510(8) Uani d . 1 . . C
H14B 0.040(3) 0.344(5) 0.1978(14) 0.059(10) Uiso d . 1 . . H
H13 -0.085(2) 0.708(4) 0.1898(12) 0.038(8) Uiso d . 1 . . H
H7 -0.0099(18) 0.497(4) 0.0871(11) 0.027(7) Uiso d . 1 . . H
H9 -0.172(2) 0.568(5) 0.0330(14) 0.051(9) Uiso d . 1 . . H
H10 -0.320(2) 0.625(5) 0.0327(15) 0.062(11) Uiso d . 1 . . H
H11 -0.358(2) 0.736(4) 0.1114(12) 0.045(9) Uiso d . 1 . . H
H12 -0.237(2) 0.768(5) 0.1862(14) 0.053(10) Uiso d . 1 . . H
H14A 0.132(2) 0.466(5) 0.2363(15) 0.055(10) Uiso d . 1 . . H

loop_
_atom_site_aniso_label
_atom_site_aniso_U_11
_atom_site_aniso_U_22
_atom_site_aniso_U_33
_atom_site_aniso_U_12
_atom_site_aniso_U_13
_atom_site_aniso_U_23
Cl1 0.0284(3) 0.0391(4) 0.0477(4) 0.0070(3) 0.0093(3) 0.0131(3)
Cl2 0.0708(5) 0.0432(4) 0.0358(4) 0.0038(4) 0.0172(3) -0.0105(3)
O1 0.0493(12) 0.0805(17) 0.0320(11) 0.0001(12) 0.0193(9) -0.0085(11)
O2 0.0337(11) 0.0698(16) 0.0558(14) -0.0002(11) -0.0074(10) -0.0026(12)
N1 0.0267(11) 0.0378(13) 0.0436(13) 0.0043(9) 0.0123(9) -0.0009(10)
C1 0.0311(13) 0.0367(15) 0.0356(15) 0.0013(11) 0.0153(11) -0.0015(12)
C2 0.0260(12) 0.0312(13) 0.0259(12) 0.0064(10) 0.0076(9) 0.0004(10)
C3 0.0342(13) 0.0334(14) 0.0253(12) 0.0054(11) 0.0063(10) -0.0037(11)
C4 0.0318(14) 0.0325(14) 0.0436(16) 0.0012(11) 0.0061(12) 0.0008(12)
C5 0.0324(14) 0.0426(17) 0.077(2) 0.0069(13) 0.0285(15) 0.0027(16)
C6 0.0339(13) 0.0368(15) 0.0326(14) 0.0085(11) 0.0123(11) 0.0032(11)
C7 0.0368(14) 0.0272(13) 0.0333(14) 0.0016(11) 0.0147(11) -0.0036(11)
C8 0.0328(13) 0.0261(13) 0.0333(14) -0.0042(10) 0.0117(11) 0.0008(10)
C9 0.0443(16) 0.0396(16) 0.0329(15) -0.0038(13) 0.0105(12) -0.0050(12)
C10 0.0315(15) 0.0517(19) 0.0467(18) -0.0085(13) -0.0012(13) -0.0013(15)
C11 0.0333(15) 0.0456(18) 0.059(2) -0.0035(13) 0.0169(14) 0.0005(15)
C12 0.0416(16) 0.055(2) 0.0451(18) 0.0004(14) 0.0204(14) -0.0040(15)
C13 0.0329(14) 0.0560(19) 0.0328(15) -0.0022(13) 0.0096(12) -0.0051(13)
C14 0.058(2) 0.046(2) 0.0484(19) 0.0125(17) 0.0140(16) 0.0129(16)

loop_
_atom_type_symbol
_atom_type_description
_atom_type_scat_dispersion_real
_atom_type_scat_dispersion_imag
_atom_type_scat_source
C C 0.0033 0.0016 'International Tables Vol C Tables 4.2.6.8 and 6.1.1.4'
H H 0.0000 0.0000 'International Tables Vol C Tables 4.2.6.8 and 6.1.1.4'
N N 0.0061 0.0033 'International Tables Vol C Tables 4.2.6.8 and 6.1.1.4'
O O 0.0106 0.0060 'International Tables Vol C Tables 4.2.6.8 and 6.1.1.4'
Cl Cl 0.1484 0.1585 'International Tables Vol C Tables 4.2.6.8 and 6.1.1.4'

loop_
_geom_angle_atom_site_label_1
_geom_angle_atom_site_label_2
_geom_angle_atom_site_label_3
_geom_angle
_geom_angle_publ_flag
C1 N1 C4 115.0(2) y
C1 N1 C5 123.0(2) y
C4 N1 C5 122.0(2) y
O1 C1 N1 125.3(2) ?
O1 C1 C2 126.2(2) ?
N1 C1 C2 108.5(2) ?
C1 C2 C3 103.34(19) ?
C1 C2 C7 113.3(2) ?
C3 C2 C7 90.37(19) ?
C1 C2 Cl1 109.28(18) ?
C3 C2 Cl1 120.40(18) ?
C7 C2 Cl1 118.44(17) ?
C4 C3 C6 113.0(2) ?
C4 C3 C2 105.7(2) ?
C6 C3 C2 87.82(19) ?
C4 C3 Cl2 111.84(19) ?
C6 C3 Cl2 116.41(19) ?
C2 C3 Cl2 119.79(18) ?
O2 C4 N1 125.7(3) ?
O2 C4 C3 127.4(3) ?
N1 C4 C3 106.8(2) ?
N1 C5 H5A 109.5 ?
N1 C5 H5B 109.5 ?
H5A C5 H5B 109.5 ?
N1 C5 H5C 109.5 ?
H5A C5 H5C 109.5 ?
H5B C5 H5C 109.5 ?
C14 C6 C3 131.8(3) ?
C14 C6 C7 134.6(3) ?
C3 C6 C7 93.5(2) ?
C8 C7 C6 115.9(2) ?
C8 C7 C2 116.2(2) ?
C6 C7 C2 87.03(19) ?
C8 C7 H7 111.9(16) ?
C6 C7 H7 112.0(17) ?
C2 C7 H7 111.5(17) ?
C13 C8 C9 118.2(3) ?
C13 C8 C7 122.4(2) ?
C9 C8 C7 119.4(2) ?
C8 C9 C10 120.7(3) ?
C8 C9 H9 119(2) ?
C10 C9 H9 120(2) ?
C11 C10 C9 120.1(3) ?
C11 C10 H10 124(2) ?
C9 C10 H10 116(2) ?
C12 C11 C10 119.8(3) ?
C12 C11 H11 118.0(19) ?
C10 C11 H11 122.1(19) ?
C11 C12 C13 120.0(3) ?
C11 C12 H12 119(2) ?
C13 C12 H12 121(2) ?
C8 C13 C12 121.2(3) ?
C8 C13 H13 119.3(19) ?
C12 C13 H13 119.6(19) ?
C6 C14 H14B 117(2) ?
C6 C14 H14A 120(2) ?
H14B C14 H14A 123(3) ?

loop_
_geom_bond_atom_site_label_1
_geom_bond_atom_site_label_2
_geom_bond_site_symmetry_2
_geom_bond_distance
_geom_bond_publ_flag
Cl1 C2 . 1.751(3) y
Cl2 C3 . 1.756(3) y
O1 C1 . 1.202(3) y
O2 C4 . 1.195(3) y
N1 C1 . 1.373(3) y
N1 C4 . 1.387(4) y
N1 C5 . 1.462(3) y
C1 C2 . 1.530(4) yes
C2 C3 . 1.555(3) yes
C2 C7 . 1.577(4) yes
C3 C4 . 1.520(4) yes
C3 C6 . 1.525(4) yes
C5 H5A . 0.96 ?
C5 H5B . 0.96 ?
C5 H5C . 0.96 ?
C6 C14 . 1.309(4) y
C6 C7 . 1.525(4) y
C7 C8 . 1.513(4) y
C7 H7 . 0.92(3) ?
C8 C13 . 1.383(4) ?
C8 C9 . 1.385(4) ?
C9 C10 . 1.388(4) ?
C9 H9 . 0.91(4) ?
C10 C11 . 1.373(5) ?
C10 H10 . 0.88(3) ?
C11 C12 . 1.373(4) ?
C11 H11 . 0.94(3) ?
C12 C13 . 1.383(4) ?
C12 H12 . 0.85(4) ?
C13 H13 . 0.93(3) ?
C14 H14B . 0.96(4) ?
C14 H14A . 0.97(4) ?

loop_
_geom_hbond_atom_site_label_D
_geom_hbond_atom_site_label_H
_geom_hbond_atom_site_label_A
_geom_hbond_site_symmetry_A
_geom_hbond_distance_DH
_geom_hbond_distance_HA
_geom_hbond_distance_DA
_geom_hbond_angle_DHA
_geom_hbond_publ_flag
C5 H5C O2 1_555 0.96 2.49 2.872(4) 103 yes
C5 H5B CgP 3_545 0.96 2.75 3.579(3) 145 yes

loop_
_geom_torsion_atom_site_label_1
_geom_torsion_atom_site_label_2
_geom_torsion_atom_site_label_3
_geom_torsion_atom_site_label_4
_geom_torsion
C4 N1 C1 O1 179.9(3)
C5 N1 C1 O1 0.0(5)
C4 N1 C1 C2 -0.4(3)
C5 N1 C1 C2 179.7(2)
O1 C1 C2 C3 175.0(3)
N1 C1 C2 C3 -4.7(3)
O1 C1 C2 C7 78.7(4)
N1 C1 C2 C7 -101.0(2)
O1 C1 C2 Cl1 -55.7(4)
N1 C1 C2 Cl1 124.6(2)
C1 C2 C3 C4 7.6(3)
C7 C2 C3 C4 121.7(2)
Cl1 C2 C3 C4 -114.6(2)
C1 C2 C3 C6 -105.7(2)
C7 C2 C3 C6 8.37(18)
Cl1 C2 C3 C6 132.15(19)
C1 C2 C3 Cl2 134.9(2)
C7 C2 C3 Cl2 -111.0(2)
Cl1 C2 C3 Cl2 12.7(3)
C1 N1 C4 O2 -177.1(3)
C5 N1 C4 O2 2.8(5)
C1 N1 C4 C3 5.5(3)
C5 N1 C4 C3 -174.6(2)
C6 C3 C4 O2 -91.1(4)
C2 C3 C4 O2 174.6(3)
Cl2 C3 C4 O2 42.6(4)
C6 C3 C4 N1 86.3(3)
C2 C3 C4 N1 -8.1(3)
Cl2 C3 C4 N1 -140.0(2)
C4 C3 C6 C14 61.6(4)
C2 C3 C6 C14 167.7(3)
Cl2 C3 C6 C14 -69.9(4)
C4 C3 C6 C7 -114.8(2)
C2 C3 C6 C7 -8.67(19)
Cl2 C3 C6 C7 113.7(2)
C14 C6 C7 C8 74.5(4)
C3 C6 C7 C8 -109.3(2)
C14 C6 C7 C2 -167.7(3)
C3 C6 C7 C2 8.56(19)
C1 C2 C7 C8 -146.1(2)
C3 C2 C7 C8 109.2(2)
Cl1 C2 C7 C8 -16.2(3)
C1 C2 C7 C6 96.3(2)
C3 C2 C7 C6 -8.38(18)
Cl1 C2 C7 C6 -133.75(19)
C6 C7 C8 C13 14.7(4)
C2 C7 C8 C13 -85.4(3)
C6 C7 C8 C9 -165.1(3)
C2 C7 C8 C9 94.8(3)
C13 C8 C9 C10 -0.1(4)
C7 C8 C9 C10 179.7(3)
C8 C9 C10 C11 0.1(5)
C9 C10 C11 C12 -0.1(5)
C10 C11 C12 C13 0.0(5)
C9 C8 C13 C12 -0.1(5)
C7 C8 C13 C12 -179.8(3)
C11 C12 C13 C8 0.1(5)
